data_1524453
loop_
_publ_author_name
'Grin', Yu.'
'Hiebl, K.'
'Rogl, P.'

_publ_section_title
;
 Structural chemistry and magnetic behaviour of ternary gallides Re Ptx
 Ga4-x (RE= La, Ce, Pr, Nd, Sm)
;
_journal_name_full 'Journal of the Less-Common Metals'
_journal_page_first 329
_journal_page_last 338
_journal_volume 136
_journal_year 1988
_chemical_formula_sum 'Ce Ga3.05 Pt0.95'
_space_group_IT_number 42
_symmetry_space_group_name_Hall 'F 2 -2'
_symmetry_space_group_name_H-M 'F m m 2'
_cell_angle_alpha 90
_cell_angle_beta 90
_cell_angle_gamma 90
_cell_formula_units_Z 4
_cell_length_a 6.1
_cell_length_b 6.113
_cell_length_c 10.512
_cell_volume 391.985
_citation_journal_id_ASTM JCOMAH
_cod_data_source_file Grin_JCOMAH_1988_798.cif
_cod_data_source_block Ce1Ga3.05Pt0.95
_cod_original_cell_volume 391.9851
_cod_original_formula_sum 'Ce1 Ga3.05 Pt0.95'
_cod_database_code 1524453

loop_
_symmetry_equiv_pos_as_xyz
x,y,z
-x,-y,z
-x,y,z
x,-y,z
x,y+1/2,z+1/2
-x,-y+1/2,z+1/2
-x,y+1/2,z+1/2
x,-y+1/2,z+1/2
x+1/2,y,z+1/2
-x+1/2,-y,z+1/2
-x+1/2,y,z+1/2
x+1/2,-y,z+1/2
x+1/2,y+1/2,z
-x+1/2,-y+1/2,z
-x+1/2,y+1/2,z
x+1/2,-y+1/2,z

loop_
_atom_site_label
_atom_site_type_symbol
_atom_site_fract_x
_atom_site_fract_y
_atom_site_fract_z
_atom_site_occupancy
_atom_site_U_iso_or_equiv
Pt3 Pt 0 0 0.6368 0.185 0.0
Ga1 Ga 0.25 0.25 0.258 1 0.0
Ga2 Ga 0 0 0.3776 0.225 0.0
Ga3 Ga 0 0 0.6368 0.815 0.0
Pt2 Pt 0 0 0.3776 0.775 0.0
Ce1 Ce 0 0 0 1 0.0
